data_4345022
loop_
_publ_author_name
'Jiang, Changcheng'
'Young, Philip J.'
'Brown-Xu, Samantha'
'Gallucci, Judith C.'
'Chisholm, Malcolm H.'

_publ_section_title
;
 Femtosecond Study of Dimolybdenum Paddlewheel Compounds with
 Amide/Thioamide Ligands: Symmetry, Electronic Structure, and Charge
 Distribution in the (1)MLCT S1 State.
;
_journal_issue 3
_journal_name_full 'Inorganic chemistry'
_journal_page_first 1433
_journal_page_last 1445
_journal_paper_doi 10.1021/acs.inorgchem.6b02517
_journal_volume 56
_journal_year 2017
_chemical_formula_moiety 'C62 H66 Mo2 N2 O4 S2'
_chemical_formula_sum 'C62 H66 Mo2 N2 O4 S2'
_chemical_formula_weight 1159.16
_space_group_IT_number 2
_symmetry_cell_setting triclinic
_symmetry_Int_Tables_number 2
_symmetry_space_group_name_Hall '-P 1'
_symmetry_space_group_name_H-M 'P -1'
_atom_sites_solution_hydrogens geom
_audit_conform_dict_location ftp://ftp.iucr.org/pub/cif_core.dic
_audit_conform_dict_name cif_core.dic
_audit_conform_dict_version 2.4.3
_audit_creation_date 2016-03-28T14:53:32-00:00
_audit_creation_method 'WinGX routine CIF_UPDATE'
_cell_angle_alpha 99.5320(10)
_cell_angle_beta 114.2830(10)
_cell_angle_gamma 91.4420(10)
_cell_formula_units_Z 1
_cell_length_a 10.4928(2)
_cell_length_b 12.0180(2)
_cell_length_c 12.5401(2)
_cell_measurement_reflns_used 6485
_cell_measurement_temperature 150(2)
_cell_measurement_theta_max 27.48
_cell_measurement_theta_min 1.02
_cell_measurement_wavelength 0.71073
_cell_volume 1413.86(4)
_computing_cell_refinement 'HKL Scalepack (Otwinowski & Minor 1997)'
_computing_data_collection 'Collect (Bruker AXS BV, 1997-2004)'
_computing_data_reduction 'HKL Denzo and Scalepack (Otwinowski & Minor 1997)'
_computing_molecular_graphics 'Ortep for Windows (Farrugia, 2012)'
_computing_publication_material 'WinGX publication routines (Farrugia, 2012)'
_computing_structure_refinement 'SHELXL-2014/7 (Sheldrick, 2014)'
_computing_structure_solution 'SHELXT version 2014/5 (Sheldrick, 2014)'
_diffrn_ambient_temperature 150(2)
_diffrn_detector 'Nonius KappaCCD'
_diffrn_detector_area_resol_mean 9
_diffrn_measured_fraction_theta_full 0.999
_diffrn_measured_fraction_theta_max 0.999
_diffrn_measurement_device '95mm CCD camera on \k-goniostat'
_diffrn_measurement_device_type KappaCCD
_diffrn_measurement_method 'phi and omega scans'
_diffrn_orient_matrix_UB_11 -0.031767
_diffrn_orient_matrix_UB_12 0.032533
_diffrn_orient_matrix_UB_13 0.062585
_diffrn_orient_matrix_UB_21 0.10014
_diffrn_orient_matrix_UB_22 0.016771
_diffrn_orient_matrix_UB_23 0.060044
_diffrn_orient_matrix_UB_31 0.003649
_diffrn_orient_matrix_UB_32 0.076529
_diffrn_orient_matrix_UB_33 -0.02068
_diffrn_radiation_monochromator 'horizonally mounted graphite crystal'
_diffrn_radiation_probe x-ray
_diffrn_radiation_type MoK\a
_diffrn_radiation_wavelength 0.71073
_diffrn_reflns_av_R_equivalents 0.044
_diffrn_reflns_Laue_measured_fraction_full 0.999
_diffrn_reflns_Laue_measured_fraction_max 0.999
_diffrn_reflns_limit_h_max 13
_diffrn_reflns_limit_h_min -13
_diffrn_reflns_limit_k_max 15
_diffrn_reflns_limit_k_min -15
_diffrn_reflns_limit_l_max 16
_diffrn_reflns_limit_l_min -16
_diffrn_reflns_number 37572
_diffrn_reflns_point_group_measured_fraction_full 0.999
_diffrn_reflns_point_group_measured_fraction_max 0.999
_diffrn_reflns_theta_full 25.242
_diffrn_reflns_theta_max 27.506
_diffrn_reflns_theta_min 2.141
_diffrn_source 'Enraf Nonius FR590'
_exptl_absorpt_coefficient_mu 0.565
_exptl_absorpt_correction_T_max 0.956
_exptl_absorpt_correction_T_min 0.889
_exptl_absorpt_correction_type multi-scan
_exptl_absorpt_process_details 'HKL Scalepack (Otwinowski & Minor, 1997)'
_exptl_crystal_colour orange
_exptl_crystal_density_diffrn 1.361
_exptl_crystal_density_method 'not measured'
_exptl_crystal_description plate
_exptl_crystal_F_000 600
_exptl_crystal_size_max 0.23
_exptl_crystal_size_mid 0.15
_exptl_crystal_size_min 0.08
_refine_diff_density_max 1.161
_refine_diff_density_min -0.466
_refine_diff_density_rms 0.083
_refine_ls_extinction_method none
_refine_ls_goodness_of_fit_ref 1.086
_refine_ls_hydrogen_treatment constr
_refine_ls_matrix_type full
_refine_ls_number_constraints 0
_refine_ls_number_parameters 331
_refine_ls_number_reflns 6499
_refine_ls_number_restraints 0
_refine_ls_restrained_S_all 1.086
_refine_ls_R_factor_all 0.052
_refine_ls_R_factor_gt 0.035
_refine_ls_shift/su_max 0
_refine_ls_shift/su_mean 0
_refine_ls_structure_factor_coef Fsqd
_refine_ls_weighting_details 'w=1/[\s^2^(Fo^2^)+(0.0375P)^2^+0.7089P] where P=(Fo^2^+2Fc^2^)/3'
_refine_ls_weighting_scheme calc
_refine_ls_wR_factor_gt 0.0787
_refine_ls_wR_factor_ref 0.0856
_reflns_number_gt 5323
_reflns_number_total 6499
_reflns_threshold_expression 'I > 2\s(I)'
_cod_data_source_file ic6b02517_si_003.cif
_cod_data_source_block Chisholm2036
_cod_depositor_comments 'Adding full bibliography for 4345022.cif.'
_cod_database_code 4345022

loop_
_symmetry_equiv_pos_as_xyz
'x, y, z'
'-x, -y, -z'

loop_
_atom_site_label
_atom_site_type_symbol
_atom_site_fract_x
_atom_site_fract_y
_atom_site_fract_z
_atom_site_U_iso_or_equiv
_atom_site_adp_type
_atom_site_occupancy
_atom_site_calc_flag
C1 C 0.6883(2) 0.4759(2) 0.3522(2) 0.0223(5) Uani 1 d
C2 C 0.5404(3) 0.4554(2) 0.2803(2) 0.0248(5) Uani 1 d
C3 C 0.4164(3) 0.4349(2) 0.2204(2) 0.0265(5) Uani 1 d
C4 C 0.2700(2) 0.4048(2) 0.1434(2) 0.0253(5) Uani 1 d
C5 C 0.1667(3) 0.4448(2) 0.1785(2) 0.0295(6) Uani 1 d
H5 H 0.1928 0.4949 0.2529 0.035 Uiso 1 calc
C6 C 0.0271(3) 0.4116(3) 0.1052(3) 0.0399(7) Uani 1 d
H6 H -0.0431 0.4395 0.1289 0.048 Uiso 1 calc
C7 C -0.0118(3) 0.3382(3) -0.0026(3) 0.0435(8) Uani 1 d
H7 H -0.1084 0.3141 -0.0515 0.052 Uiso 1 calc
C8 C 0.0882(3) 0.2997(2) -0.0395(2) 0.0387(7) Uani 1 d
H8 H 0.0612 0.251 -0.1147 0.046 Uiso 1 calc
C9 C 0.2299(3) 0.3327(2) 0.0344(2) 0.0350(6) Uani 1 d
H9 H 0.2995 0.3055 0.0097 0.042 Uiso 1 calc
C10 C 0.7282(2) 0.3620(2) 0.1978(2) 0.0242(5) Uani 1 d
C11 C 0.7460(3) 0.2472(2) 0.1859(2) 0.0329(6) Uani 1 d
H11 H 0.7896 0.2146 0.2547 0.039 Uiso 1 calc
C12 C 0.6997(3) 0.1801(2) 0.0728(3) 0.0407(7) Uani 1 d
H12 H 0.7101 0.1013 0.0644 0.049 Uiso 1 calc
C13 C 0.6390(3) 0.2274(3) -0.0269(2) 0.0388(7) Uani 1 d
H13 H 0.6075 0.181 -0.104 0.047 Uiso 1 calc
C14 C 0.6234(3) 0.3425(3) -0.0155(2) 0.0344(6) Uani 1 d
H14 H 0.5823 0.3749 -0.0846 0.041 Uiso 1 calc
C15 C 0.6680(3) 0.4102(2) 0.0970(2) 0.0288(6) Uani 1 d
H15 H 0.6575 0.489 0.1052 0.035 Uiso 1 calc
C16 C 1.0378(2) 0.6903(2) 0.4202(2) 0.0211(5) Uani 1 d
C17 C 1.0611(2) 0.7934(2) 0.3756(2) 0.0219(5) Uani 1 d
C18 C 1.1875(3) 0.8132(2) 0.3654(2) 0.0240(5) Uani 1 d
C19 C 1.2022(3) 0.9045(2) 0.3151(2) 0.0284(6) Uani 1 d
H19 H 1.2873 0.9191 0.3076 0.034 Uiso 1 calc
C20 C 1.0964(3) 0.9755(2) 0.2750(2) 0.0302(6) Uani 1 d
C21 C 0.9755(3) 0.9561(2) 0.2921(2) 0.0293(6) Uani 1 d
H21 H 0.9042 1.0057 0.2682 0.035 Uiso 1 calc
C22 C 0.9550(2) 0.8663(2) 0.3430(2) 0.0237(5) Uani 1 d
C23 C 1.3081(3) 0.7412(2) 0.4162(2) 0.0281(6) Uani 1 d
H23 H 1.266 0.6631 0.4085 0.034 Uiso 1 calc
C24 C 1.4017(3) 0.7312(3) 0.3499(3) 0.0419(7) Uani 1 d
H24A H 1.3439 0.7033 0.2647 0.063 Uiso 1 calc
H24B H 1.471 0.6781 0.3809 0.063 Uiso 1 calc
H24C H 1.4504 0.8059 0.3614 0.063 Uiso 1 calc
C25 C 1.3955(3) 0.7884(3) 0.5486(3) 0.0464(8) Uani 1 d
H25A H 1.4389 0.8648 0.5588 0.07 Uiso 1 calc
H25B H 1.4691 0.739 0.5814 0.07 Uiso 1 calc
H25C H 1.3347 0.7917 0.5908 0.07 Uiso 1 calc
C26 C 1.1125(3) 1.0737(2) 0.2175(3) 0.0389(7) Uani 1 d
H26 H 1.0157 1.0862 0.162 0.047 Uiso 1 calc
C27 C 1.1948(5) 1.0487(3) 0.1428(4) 0.0773(13) Uani 1 d
H27A H 1.1889 1.1095 0.0982 0.116 Uiso 1 calc
H27B H 1.1553 0.9763 0.0869 0.116 Uiso 1 calc
H27C H 1.2934 1.044 0.1951 0.116 Uiso 1 calc
C28 C 1.1704(4) 1.1788(3) 0.3103(3) 0.0598(10) Uani 1 d
H28A H 1.1114 1.1915 0.3539 0.09 Uiso 1 calc
H28B H 1.1716 1.2436 0.2722 0.09 Uiso 1 calc
H28C H 1.2664 1.1707 0.3659 0.09 Uiso 1 calc
C29 C 0.8192(3) 0.8438(2) 0.3557(2) 0.0279(6) Uani 1 d
H29 H 0.8441 0.815 0.4314 0.033 Uiso 1 calc
C30 C 0.7438(3) 0.9494(2) 0.3644(3) 0.0413(7) Uani 1 d
H30A H 0.8105 1.0105 0.4251 0.062 Uiso 1 calc
H30B H 0.6672 0.9322 0.3865 0.062 Uiso 1 calc
H30C H 0.7053 0.9732 0.2871 0.062 Uiso 1 calc
C31 C 0.7201(3) 0.7516(2) 0.2543(3) 0.0379(7) Uani 1 d
H31A H 0.6884 0.7792 0.1791 0.057 Uiso 1 calc
H31B H 0.6387 0.732 0.2694 0.057 Uiso 1 calc
H31C H 0.7695 0.6842 0.2489 0.057 Uiso 1 calc
Mo Mo 0.99935(2) 0.44935(2) 0.42327(2) 0.01900(7) Uani 1 d
N N 0.7795(2) 0.43104(16) 0.31563(17) 0.0219(4) Uani 1 d
O1 O 1.02259(16) 0.59308(13) 0.35453(14) 0.0196(3) Uani 1 d
O2 O 1.03276(16) 0.70099(13) 0.52101(14) 0.0195(3) Uani 1 d
S S 0.74382(6) 0.55895(5) 0.49207(5) 0.02277(14) Uani 1 d

loop_
_atom_site_aniso_label
_atom_site_aniso_U_11
_atom_site_aniso_U_22
_atom_site_aniso_U_33
_atom_site_aniso_U_23
_atom_site_aniso_U_13
_atom_site_aniso_U_12
C1 0.0225(12) 0.0192(12) 0.0205(12) 0.0054(10) 0.0040(10) -0.0020(9)
C2 0.0214(13) 0.0257(13) 0.0277(13) 0.0070(11) 0.0099(11) 0.0047(10)
C3 0.0243(14) 0.0300(14) 0.0267(13) 0.0091(11) 0.0110(11) 0.0045(11)
C4 0.0188(12) 0.0266(13) 0.0284(14) 0.0102(11) 0.0062(11) 0.0001(10)
C5 0.0238(13) 0.0371(15) 0.0257(14) 0.0074(11) 0.0079(11) 0.0043(11)
C6 0.0242(15) 0.0533(19) 0.0479(18) 0.0172(15) 0.0181(14) 0.0051(13)
C7 0.0194(14) 0.0528(19) 0.0465(19) 0.0200(16) -0.0011(13) -0.0063(13)
C8 0.0370(16) 0.0391(16) 0.0256(15) -0.0021(12) 0.0028(13) -0.0046(13)
C9 0.0306(15) 0.0388(16) 0.0319(15) 0.0029(12) 0.0113(13) 0.0007(12)
C10 0.0178(12) 0.0301(14) 0.0212(12) 0.0016(10) 0.0063(10) -0.0003(10)
C11 0.0377(16) 0.0311(15) 0.0252(14) 0.0048(11) 0.0087(12) 0.0061(12)
C12 0.0480(18) 0.0308(15) 0.0349(16) -0.0032(13) 0.0128(14) 0.0046(13)
C13 0.0338(16) 0.0489(18) 0.0234(14) -0.0047(13) 0.0064(12) 0.0028(13)
C14 0.0283(14) 0.0488(18) 0.0233(14) 0.0077(12) 0.0078(12) 0.0025(12)
C15 0.0235(13) 0.0332(14) 0.0283(14) 0.0063(11) 0.0094(11) 0.0018(11)
C16 0.0141(11) 0.0239(12) 0.0234(13) 0.0047(10) 0.0058(10) 0.0028(9)
C17 0.0235(13) 0.0211(12) 0.0198(12) 0.0024(10) 0.0083(10) 0.0012(10)
C18 0.0246(13) 0.0234(13) 0.0235(13) 0.0046(10) 0.0098(11) 0.0028(10)
C19 0.0257(14) 0.0293(14) 0.0345(15) 0.0085(11) 0.0162(12) 0.0002(11)
C20 0.0347(15) 0.0250(13) 0.0309(14) 0.0081(11) 0.0130(12) 0.0017(11)
C21 0.0305(14) 0.0247(13) 0.0328(14) 0.0100(11) 0.0117(12) 0.0073(11)
C22 0.0214(12) 0.0224(13) 0.0244(13) 0.0033(10) 0.0072(10) 0.0031(10)
C23 0.0225(13) 0.0284(14) 0.0365(15) 0.0108(11) 0.0137(12) 0.0045(10)
C24 0.0351(16) 0.0479(18) 0.055(2) 0.0173(15) 0.0276(15) 0.0136(14)
C25 0.0380(17) 0.055(2) 0.0402(18) 0.0141(15) 0.0084(14) 0.0189(15)
C26 0.0458(18) 0.0319(15) 0.0465(18) 0.0187(13) 0.0224(15) 0.0082(13)
C27 0.129(4) 0.066(3) 0.088(3) 0.047(2) 0.082(3) 0.036(3)
C28 0.092(3) 0.0317(17) 0.057(2) 0.0111(16) 0.033(2) -0.0044(18)
C29 0.0243(13) 0.0301(14) 0.0303(14) 0.0084(11) 0.0116(11) 0.0048(11)
C30 0.0331(16) 0.0363(16) 0.0542(19) 0.0033(14) 0.0199(15) 0.0096(13)
C31 0.0264(15) 0.0362(16) 0.0478(18) 0.0001(13) 0.0155(13) -0.0006(12)
Mo 0.01689(11) 0.01957(11) 0.01942(12) 0.00369(8) 0.00658(8) 0.00185(8)
N 0.0193(10) 0.0217(10) 0.0206(10) 0.0054(8) 0.0041(9) -0.0013(8)
O1 0.0195(8) 0.0191(8) 0.0207(8) 0.0042(7) 0.0090(7) 0.0024(6)
O2 0.0195(8) 0.0189(8) 0.0203(8) 0.0045(7) 0.0083(7) 0.0025(6)
S 0.0180(3) 0.0249(3) 0.0229(3) 0.0027(2) 0.0069(2) 0.0036(2)

loop_
_atom_type_symbol
_atom_type_description
_atom_type_scat_dispersion_real
_atom_type_scat_dispersion_imag
_atom_type_scat_source
C C 0.0033 0.0016 'International Tables Vol C Tables 4.2.6.8 and 6.1.1.4'
H H 0 0 'International Tables Vol C Tables 4.2.6.8 and 6.1.1.4'
Mo Mo -1.6832 0.6857 'International Tables Vol C Tables 4.2.6.8 and 6.1.1.4'
N N 0.0061 0.0033 'International Tables Vol C Tables 4.2.6.8 and 6.1.1.4'
O O 0.0106 0.006 'International Tables Vol C Tables 4.2.6.8 and 6.1.1.4'
S S 0.1246 0.1234 'International Tables Vol C Tables 4.2.6.8 and 6.1.1.4'

loop_
_geom_angle_atom_site_label_1
_geom_angle_atom_site_label_2
_geom_angle_atom_site_label_3
_geom_angle
_geom_angle_site_symmetry_1
_geom_angle_site_symmetry_3
N C1 C2 121.9(2) . .
N C1 S 120.56(18) . .
C2 C1 S 117.51(18) . .
C3 C2 C1 178.1(3) . .
C2 C3 C4 176.2(3) . .
C9 C4 C5 119.2(2) . .
C9 C4 C3 120.0(2) . .
C5 C4 C3 120.8(2) . .
C6 C5 C4 119.8(3) . .
C6 C5 H5 120.1 . .
C4 C5 H5 120.1 . .
C5 C6 C7 120.5(3) . .
C5 C6 H6 119.7 . .
C7 C6 H6 119.7 . .
C8 C7 C6 120.4(3) . .
C8 C7 H7 119.8 . .
C6 C7 H7 119.8 . .
C7 C8 C9 119.4(3) . .
C7 C8 H8 120.3 . .
C9 C8 H8 120.3 . .
C4 C9 C8 120.6(3) . .
C4 C9 H9 119.7 . .
C8 C9 H9 119.7 . .
C11 C10 C15 120.1(2) . .
C11 C10 N 119.0(2) . .
C15 C10 N 120.7(2) . .
C10 C11 C12 119.6(3) . .
C10 C11 H11 120.2 . .
C12 C11 H11 120.2 . .
C13 C12 C11 120.3(3) . .
C13 C12 H12 119.8 . .
C11 C12 H12 119.8 . .
C12 C13 C14 120.2(3) . .
C12 C13 H13 119.9 . .
C14 C13 H13 119.9 . .
C13 C14 C15 120.0(3) . .
C13 C14 H14 120 . .
C15 C14 H14 120 . .
C14 C15 C10 119.6(3) . .
C14 C15 H15 120.2 . .
C10 C15 H15 120.2 . .
O2 C16 O1 121.8(2) . .
O2 C16 C17 119.8(2) . .
O1 C16 C17 118.3(2) . .
C18 C17 C22 121.8(2) . .
C18 C17 C16 119.0(2) . .
C22 C17 C16 119.2(2) . .
C19 C18 C17 117.9(2) . .
C19 C18 C23 121.5(2) . .
C17 C18 C23 120.5(2) . .
C18 C19 C20 122.3(2) . .
C18 C19 H19 118.9 . .
C20 C19 H19 118.9 . .
C21 C20 C19 117.9(2) . .
C21 C20 C26 120.3(2) . .
C19 C20 C26 121.8(2) . .
C20 C21 C22 122.4(2) . .
C20 C21 H21 118.8 . .
C22 C21 H21 118.8 . .
C21 C22 C17 117.5(2) . .
C21 C22 C29 121.4(2) . .
C17 C22 C29 121.0(2) . .
C24 C23 C18 113.1(2) . .
C24 C23 C25 110.3(2) . .
C18 C23 C25 110.2(2) . .
C24 C23 H23 107.7 . .
C18 C23 H23 107.7 . .
C25 C23 H23 107.7 . .
C23 C24 H24A 109.5 . .
C23 C24 H24B 109.5 . .
H24A C24 H24B 109.5 . .
C23 C24 H24C 109.5 . .
H24A C24 H24C 109.5 . .
H24B C24 H24C 109.5 . .
C23 C25 H25A 109.5 . .
C23 C25 H25B 109.5 . .
H25A C25 H25B 109.5 . .
C23 C25 H25C 109.5 . .
H25A C25 H25C 109.5 . .
H25B C25 H25C 109.5 . .
C28 C26 C27 113.3(3) . .
C28 C26 C20 109.4(2) . .
C27 C26 C20 113.3(2) . .
C28 C26 H26 106.8 . .
C27 C26 H26 106.8 . .
C20 C26 H26 106.8 . .
C26 C27 H27A 109.5 . .
C26 C27 H27B 109.5 . .
H27A C27 H27B 109.5 . .
C26 C27 H27C 109.5 . .
H27A C27 H27C 109.5 . .
H27B C27 H27C 109.5 . .
C26 C28 H28A 109.5 . .
C26 C28 H28B 109.5 . .
H28A C28 H28B 109.5 . .
C26 C28 H28C 109.5 . .
H28A C28 H28C 109.5 . .
H28B C28 H28C 109.5 . .
C31 C29 C22 110.9(2) . .
C31 C29 C30 110.0(2) . .
C22 C29 C30 113.6(2) . .
C31 C29 H29 107.3 . .
C22 C29 H29 107.3 . .
C30 C29 H29 107.3 . .
C29 C30 H30A 109.5 . .
C29 C30 H30B 109.5 . .
H30A C30 H30B 109.5 . .
C29 C30 H30C 109.5 . .
H30A C30 H30C 109.5 . .
H30B C30 H30C 109.5 . .
C29 C31 H31A 109.5 . .
C29 C31 H31B 109.5 . .
H31A C31 H31B 109.5 . .
C29 C31 H31C 109.5 . .
H31A C31 H31C 109.5 . .
H31B C31 H31C 109.5 . .
Mo Mo O1 91.63(4) 2_766 .
Mo Mo O2 91.96(4) 2_766 2_766
O1 Mo O2 175.75(6) . 2_766
Mo Mo N 98.42(5) 2_766 .
O1 Mo N 90.06(7) . .
O2 Mo N 87.15(7) 2_766 .
Mo Mo S 94.936(18) 2_766 2_766
O1 Mo S 90.18(4) . 2_766
O2 Mo S 91.79(4) 2_766 2_766
N Mo S 166.63(6) . 2_766
C1 N C10 118.6(2) . .
C1 N Mo 123.49(16) . .
C10 N Mo 117.83(15) . .
C16 O1 Mo 117.38(15) . .
C16 O2 Mo 117.06(15) . 2_766
C1 S Mo 102.54(8) . 2_766

loop_
_geom_bond_atom_site_label_1
_geom_bond_atom_site_label_2
_geom_bond_distance
_geom_bond_site_symmetry_2
C1 N 1.313(3) .
C1 C2 1.427(3) .
C1 S 1.721(2) .
C2 C3 1.198(3) .
C3 C4 1.435(3) .
C4 C9 1.383(4) .
C4 C5 1.396(3) .
C5 C6 1.376(4) .
C5 H5 0.95 .
C6 C7 1.380(4) .
C6 H6 0.95 .
C7 C8 1.372(4) .
C7 H7 0.95 .
C8 C9 1.393(4) .
C8 H8 0.95 .
C9 H9 0.95 .
C10 C11 1.389(4) .
C10 C15 1.391(3) .
C10 N 1.442(3) .
C11 C12 1.390(4) .
C11 H11 0.95 .
C12 C13 1.376(4) .
C12 H12 0.95 .
C13 C14 1.388(4) .
C13 H13 0.95 .
C14 C15 1.390(4) .
C14 H14 0.95 .
C15 H15 0.95 .
C16 O2 1.272(3) .
C16 O1 1.278(3) .
C16 C17 1.495(3) .
C17 C18 1.402(3) .
C17 C22 1.403(3) .
C18 C19 1.388(3) .
C18 C23 1.526(3) .
C19 C20 1.394(4) .
C19 H19 0.95 .
C20 C21 1.391(4) .
C20 C26 1.521(4) .
C21 C22 1.394(3) .
C21 H21 0.95 .
C22 C29 1.521(3) .
C23 C24 1.521(4) .
C23 C25 1.527(4) .
C23 H23 1 .
C24 H24A 0.98 .
C24 H24B 0.98 .
C24 H24C 0.98 .
C25 H25A 0.98 .
C25 H25B 0.98 .
C25 H25C 0.98 .
C26 C28 1.488(4) .
C26 C27 1.516(4) .
C26 H26 1 .
C27 H27A 0.98 .
C27 H27B 0.98 .
C27 H27C 0.98 .
C28 H28A 0.98 .
C28 H28B 0.98 .
C28 H28C 0.98 .
C29 C31 1.521(4) .
C29 C30 1.524(4) .
C29 H29 1 .
C30 H30A 0.98 .
C30 H30B 0.98 .
C30 H30C 0.98 .
C31 H31A 0.98 .
C31 H31B 0.98 .
C31 H31C 0.98 .
Mo Mo 2.0945(4) 2_766
Mo O1 2.1051(15) .
Mo O2 2.1089(15) 2_766
Mo N 2.1229(19) .
Mo S 2.4688(6) 2_766
O2 Mo 2.1089(15) 2_766
S Mo 2.4688(6) 2_766

loop_
_geom_hbond_atom_site_label_D
_geom_hbond_atom_site_label_H
_geom_hbond_atom_site_label_A
_geom_hbond_distance_DH
_geom_hbond_distance_HA
_geom_hbond_distance_DA
_geom_hbond_angle_DHA
_geom_hbond_site_symmetry_A
C11 H11 O2 0.95 2.66 3.381(3) 133.5 2_766

loop_
_geom_torsion_atom_site_label_1
_geom_torsion_atom_site_label_2
_geom_torsion_atom_site_label_3
_geom_torsion_atom_site_label_4
_geom_torsion
_geom_torsion_site_symmetry_4
C9 C4 C5 C6 0.5(4) .
C3 C4 C5 C6 -177.7(2) .
C4 C5 C6 C7 0.6(4) .
C5 C6 C7 C8 -1.8(5) .
C6 C7 C8 C9 1.9(5) .
C5 C4 C9 C8 -0.3(4) .
C3 C4 C9 C8 177.8(3) .
C7 C8 C9 C4 -0.9(4) .
C15 C10 C11 C12 -1.9(4) .
N C10 C11 C12 -178.6(2) .
C10 C11 C12 C13 1.2(4) .
C11 C12 C13 C14 0.0(5) .
C12 C13 C14 C15 -0.7(4) .
C13 C14 C15 C10 0.0(4) .
C11 C10 C15 C14 1.3(4) .
N C10 C15 C14 177.9(2) .
O2 C16 C17 C18 112.4(3) .
O1 C16 C17 C18 -68.1(3) .
O2 C16 C17 C22 -68.9(3) .
O1 C16 C17 C22 110.7(2) .
C22 C17 C18 C19 -3.7(4) .
C16 C17 C18 C19 175.0(2) .
C22 C17 C18 C23 172.2(2) .
C16 C17 C18 C23 -9.1(3) .
C17 C18 C19 C20 -0.1(4) .
C23 C18 C19 C20 -175.9(2) .
C18 C19 C20 C21 3.1(4) .
C18 C19 C20 C26 -178.6(2) .
C19 C20 C21 C22 -2.5(4) .
C26 C20 C21 C22 179.1(2) .
C20 C21 C22 C17 -1.0(4) .
C20 C21 C22 C29 -177.3(2) .
C18 C17 C22 C21 4.2(4) .
C16 C17 C22 C21 -174.5(2) .
C18 C17 C22 C29 -179.5(2) .
C16 C17 C22 C29 1.8(3) .
C19 C18 C23 C24 -32.5(4) .
C17 C18 C23 C24 151.8(2) .
C19 C18 C23 C25 91.4(3) .
C17 C18 C23 C25 -84.3(3) .
C21 C20 C26 C28 85.6(3) .
C19 C20 C26 C28 -92.6(3) .
C21 C20 C26 C27 -146.8(3) .
C19 C20 C26 C27 34.9(4) .
C21 C22 C29 C31 97.8(3) .
C17 C22 C29 C31 -78.4(3) .
C21 C22 C29 C30 -26.8(3) .
C17 C22 C29 C30 157.1(2) .
C2 C1 N C10 1.9(3) .
S C1 N C10 179.97(17) .
C2 C1 N Mo -175.64(17) .
S C1 N Mo 2.4(3) .
C11 C10 N C1 -114.4(3) .
C15 C10 N C1 68.8(3) .
C11 C10 N Mo 63.3(3) .
C15 C10 N Mo -113.5(2) .
O2 C16 O1 Mo -3.2(3) .
C17 C16 O1 Mo 177.23(15) .
O1 C16 O2 Mo 0.8(3) 2_766
C17 C16 O2 Mo -179.65(15) 2_766
N C1 S Mo -2.5(2) 2_766
C2 C1 S Mo 175.62(17) 2_766
